data_4331258
loop_
_publ_author_name
'Tommy Kenny'
'Simon Lamare'
'Shawkat M. Aly'
'Daniel Fortin'
'Gessie Brisard'
'Pierre D. Harvey'

_publ_section_title
;
 Reduced and Oxidized Forms of the Pt-Organometallic Version of
 Polyaniline
;
_journal_name_full 'Inorganic Chemistry'
_journal_page_first 13081
_journal_page_last 13095
_journal_paper_doi 10.1021/ic300775n
_journal_volume 51
_journal_year 2012
_chemical_formula_sum 'C70 H118 Cl2 F4 N2 P4 Pt2'
_chemical_formula_weight 1648.68
_chemical_name_systematic
;
 ?
;
_space_group_IT_number 14
_symmetry_cell_setting monoclinic
_symmetry_space_group_name_Hall '-P 2yn'
_symmetry_space_group_name_H-M 'P 1 21/n 1'
_atom_sites_solution_hydrogens geom
_atom_sites_solution_primary direct
_atom_sites_solution_secondary difmap
_audit_conform_dict_location ftp://ftp.iucr.org/pub/cif_core.dic
_audit_conform_dict_name cif_core.dic
_audit_conform_dict_version 2.3
_audit_creation_date 2010-08-03T11:48:27-00:00
_audit_creation_method 'WinGX routine CIF_UPDATE'
_cell_angle_alpha 90
_cell_angle_beta 114.10(2)
_cell_angle_gamma 90
_cell_formula_units_Z 2
_cell_length_a 12.307(4)
_cell_length_b 23.926(4)
_cell_length_c 14.694(5)
_cell_measurement_reflns_used 20
_cell_measurement_temperature 293(2)
_cell_measurement_theta_max 35
_cell_measurement_theta_min 30
_cell_volume 3950(2)
_computing_cell_refinement Difrac
_computing_data_collection Difrac
_computing_data_reduction NRCVAX
_computing_structure_refinement 'SHELXL-97 (Sheldrick, 1997)'
_computing_structure_solution 'SHELXS-97 (Sheldrick, 1997)'
_diffrn_ambient_temperature 293(2)
_diffrn_measured_fraction_theta_full 0.983
_diffrn_measured_fraction_theta_max 0.983
_diffrn_measurement_device_type CAD4
_diffrn_measurement_method Omega
_diffrn_radiation_monochromator graphite
_diffrn_radiation_type CuK\a
_diffrn_radiation_wavelength 1.54176
_diffrn_reflns_av_R_equivalents 0
_diffrn_reflns_av_unetI/netI 0.0818
_diffrn_reflns_limit_h_max 13
_diffrn_reflns_limit_h_min -14
_diffrn_reflns_limit_k_max 29
_diffrn_reflns_limit_k_min 0
_diffrn_reflns_limit_l_max 17
_diffrn_reflns_limit_l_min 0
_diffrn_reflns_number 7310
_diffrn_reflns_theta_full 69.77
_diffrn_reflns_theta_max 69.77
_diffrn_reflns_theta_min 3.69
_diffrn_standards_decay_% 0
_diffrn_standards_interval_count 100
_diffrn_standards_number 1
_exptl_absorpt_coefficient_mu 8.279
_exptl_absorpt_correction_T_max 0.4915
_exptl_absorpt_correction_T_min 0.1902
_exptl_absorpt_correction_type psi-scan
_exptl_absorpt_process_details empirical
_exptl_crystal_colour Colorless
_exptl_crystal_density_diffrn 1.386
_exptl_crystal_description Prism
_exptl_crystal_F_000 1676
_exptl_crystal_size_max 0.3
_exptl_crystal_size_mid 0.2
_exptl_crystal_size_min 0.1
_refine_diff_density_max 0.949
_refine_diff_density_min -1.112
_refine_diff_density_rms 0.121
_refine_ls_extinction_coef 0.00143(12)
_refine_ls_extinction_expression Fc^*^=kFc[1+0.001xFc^2^\l^3^/sin(2\q)]^-1/4^
_refine_ls_extinction_method SHELXL
_refine_ls_goodness_of_fit_ref 0.989
_refine_ls_hydrogen_treatment none
_refine_ls_matrix_type full
_refine_ls_number_parameters 260
_refine_ls_number_reflns 7310
_refine_ls_number_restraints 2
_refine_ls_restrained_S_all 0.989
_refine_ls_R_factor_all 0.1709
_refine_ls_R_factor_gt 0.085
_refine_ls_shift/su_max 0.001
_refine_ls_shift/su_mean 0
_refine_ls_structure_factor_coef Fsqd
_refine_ls_weighting_details 'calc w=1/[\s^2^(Fo^2^)+(0.1231P)^2^+0.0000P] where P=(Fo^2^+2Fc^2^)/3'
_refine_ls_weighting_scheme calc
_refine_ls_wR_factor_gt 0.211
_refine_ls_wR_factor_ref 0.2465
_reflns_number_gt 3465
_reflns_number_total 7310
_reflns_threshold_expression >2sigma(I)
_cod_data_source_file ic300775n_si_002_17.cif
_cod_data_source_block 9b
_cod_depositor_comments
;
The following automatic conversions were performed:

'_exptl_absorpt_correction_type' value 'Psi-Scan' changed to
'psi-scan' according to the built-in table from CIF Core dictionary
named 'cif_core.dic' version 2.4.1 from 2010-06-29.

Automatic conversion script
Id: cif_fix_values 1891 2012-01-12 08:04:46Z andrius 
;
_cod_original_cell_volume 3949.8(18)
_cod_database_code 4331258

loop_
_symmetry_equiv_pos_as_xyz
'x, y, z'
'-x+1/2, y+1/2, -z+1/2'
'-x, -y, -z'
'x-1/2, -y-1/2, z-1/2'

loop_
_atom_site_label
_atom_site_type_symbol
_atom_site_fract_x
_atom_site_fract_y
_atom_site_fract_z
_atom_site_U_iso_or_equiv
_atom_site_adp_type
_atom_site_occupancy
_atom_site_symmetry_multiplicity
_atom_site_calc_flag
_atom_site_refinement_flags
C1 C 0.1946(13) 0.1961(5) 0.1484(11) 0.092(4) Uani 1 1 d .
C2 C 0.2044(13) 0.2453(7) 0.1300(12) 0.102(4) Uani 1 1 d .
C3 C 0.2281(14) 0.3040(6) 0.1112(11) 0.097(4) Uani 1 1 d .
C4 C 0.2988(14) 0.3142(6) 0.0566(11) 0.103(5) Uani 1 1 d .
H4 H 0.3238 0.2835 0.029 0.124 Uiso 1 1 calc R
C5 C 0.3316(15) 0.3673(6) 0.0426(11) 0.103(5) Uani 1 1 d .
H5 H 0.3752 0.373 0.0029 0.124 Uiso 1 1 calc R
C6 C 0.3019(13) 0.4120(6) 0.0857(10) 0.087(4) Uani 1 1 d .
C7 C 0.2302(16) 0.4021(7) 0.1397(12) 0.106(5) Uani 1 1 d .
H7 H 0.2045 0.4328 0.1669 0.127 Uiso 1 1 calc R
C8 C 0.1982(12) 0.3487(6) 0.1529(11) 0.095(4) Uani 1 1 d .
H8 H 0.154 0.343 0.1921 0.114 Uiso 1 1 calc R
C9 C 0.4153(14) 0.4827(6) 0.0412(11) 0.089(4) Uani 1 1 d .
C10 C 0.4003(14) 0.4741(6) -0.0562(11) 0.097(4) Uani 1 1 d .
C11 C 0.5205(14) 0.5105(6) 0.0946(11) 0.094(4) Uani 1 1 d .
C12 C -0.0233(18) 0.1488(10) -0.0564(15) 0.1517(18) Uani 1 1 d .
H12A H -0.1083 0.1468 -0.1029 0.182 Uiso 1 1 calc R
H12B H -0.0006 0.1888 -0.0493 0.182 Uiso 1 1 calc R
C13 C 0.044(2) 0.1214(8) -0.1031(17) 0.1517(18) Uani 1 1 d .
H13A H 0.0035 0.0856 -0.1308 0.182 Uiso 1 1 calc R
H13B H 0.1229 0.1122 -0.0507 0.182 Uiso 1 1 calc R
C16 C -0.0897(19) 0.1789(9) 0.0958(14) 0.1517(18) Uani 1 1 d .
H16A H -0.0499 0.2151 0.0975 0.182 Uiso 1 1 calc R
H16B H -0.1717 0.1816 0.0436 0.182 Uiso 1 1 calc R
C17 C -0.0964(18) 0.1702(8) 0.1956(14) 0.1517(18) Uani 1 1 d D
H17A H -0.0169 0.1587 0.2453 0.182 Uiso 1 1 calc R
H17B H -0.1525 0.1393 0.1893 0.182 Uiso 1 1 calc R
C20 C -0.1015(18) 0.0622(8) 0.0460(15) 0.1517(18) Uani 1 1 d .
H20A H -0.0706 0.033 0.0152 0.182 Uiso 1 1 calc R
H20B H -0.0893 0.0488 0.1133 0.182 Uiso 1 1 calc R
C21 C -0.2368(18) 0.0679(9) -0.0166(15) 0.1517(18) Uani 1 1 d .
H21A H -0.2686 0.0994 0.0088 0.182 Uiso 1 1 calc R
H21B H -0.252 0.0758 -0.0869 0.182 Uiso 1 1 calc R
C22 C -0.2997(18) 0.0135(9) -0.0107(15) 0.1517(18) Uani 1 1 d .
H22A H -0.3802 0.0134 -0.0655 0.182 Uiso 1 1 calc R
H22B H -0.2552 -0.0183 -0.022 0.182 Uiso 1 1 calc R
C23 C -0.3116(18) 0.0041(9) 0.0832(14) 0.1517(18) Uani 1 1 d .
H23A H -0.3517 -0.0317 0.0802 0.228 Uiso 1 1 calc R
H23B H -0.3586 0.0344 0.094 0.228 Uiso 1 1 calc R
H23C H -0.2325 0.0033 0.1383 0.228 Uiso 1 1 calc R
C24 C 0.4777(18) 0.1603(9) 0.2420(15) 0.1517(18) Uani 1 1 d .
H24A H 0.4689 0.2014 0.2409 0.182 Uiso 1 1 calc R
H24B H 0.5608 0.1511 0.2875 0.182 Uiso 1 1 calc R
C25 C 0.4549(19) 0.1404(9) 0.1401(16) 0.1517(18) Uani 1 1 d .
H25A H 0.3691 0.1444 0.0969 0.182 Uiso 1 1 calc R
H25B H 0.4754 0.1002 0.1429 0.182 Uiso 1 1 calc R
C27 C 0.5047(17) 0.1637(9) -0.0108(14) 0.1517(18) Uani 1 1 d .
H27A H 0.5528 0.1879 -0.0336 0.228 Uiso 1 1 calc R
H27B H 0.42 0.171 -0.0508 0.228 Uiso 1 1 calc R
H27C H 0.5224 0.1245 -0.0183 0.228 Uiso 1 1 calc R
C28 C 0.4566(19) 0.0651(9) 0.3565(15) 0.1517(18) Uani 1 1 d .
H28A H 0.5291 0.077 0.4142 0.182 Uiso 1 1 calc R
H28B H 0.4059 0.0444 0.3827 0.182 Uiso 1 1 calc R
C29 C 0.4931(18) 0.0253(9) 0.2923(15) 0.1517(18) Uani 1 1 d .
H29A H 0.5511 0.0438 0.2713 0.182 Uiso 1 1 calc R
H29B H 0.4226 0.0145 0.2319 0.182 Uiso 1 1 calc R
C30 C 0.5508(19) -0.0278(9) 0.3569(15) 0.1517(18) Uani 1 1 d .
H30A H 0.497 -0.0437 0.3852 0.182 Uiso 1 1 calc R
H30B H 0.6274 -0.018 0.4123 0.182 Uiso 1 1 calc R
C31 C 0.571(2) -0.0717(11) 0.2826(16) 0.211(12) Uani 1 1 d .
H31A H 0.6067 -0.106 0.3191 0.317 Uiso 1 1 calc R
H31B H 0.625 -0.0554 0.2556 0.317 Uiso 1 1 calc R
H31C H 0.4948 -0.0805 0.2278 0.317 Uiso 1 1 calc R
C32 C 0.386(3) 0.1726(9) 0.3903(16) 0.177(10) Uani 1 1 d .
H32A H 0.4703 0.1793 0.4345 0.212 Uiso 1 1 calc R
H32B H 0.3477 0.209 0.3642 0.212 Uiso 1 1 calc R
C33 C 0.326(3) 0.1457(18) 0.446(3) 0.272(13) Uani 1 1 d D
H33A H 0.384 0.1441 0.5164 0.327 Uiso 1 1 calc R
H33B H 0.3101 0.1066 0.422 0.327 Uiso 1 1 calc R
C34 C 0.214(3) 0.1682(17) 0.445(3) 0.272(13) Uani 1 1 d D
H34A H 0.1519 0.1637 0.3767 0.327 Uiso 1 1 calc R
H34B H 0.2252 0.2089 0.4575 0.327 Uiso 1 1 calc R
C35 C 0.162(4) 0.1465(16) 0.514(2) 0.272(13) Uani 1 1 d .
H35A H 0.0822 0.1625 0.496 0.408 Uiso 1 1 calc R
H35B H 0.2131 0.157 0.5829 0.408 Uiso 1 1 calc R
H35C H 0.1556 0.1057 0.509 0.408 Uiso 1 1 calc R
Cl1 Cl 0.1674(4) 0.02553(16) 0.2106(3) 0.1059(11) Uani 1 1 d .
F1 F 0.5464(8) 0.5217(3) 0.1934(6) 0.117(3) Uani 1 1 d .
F2 F 0.2956(8) 0.4486(4) -0.1209(6) 0.117(3) Uani 1 1 d .
N1 N 0.3367(10) 0.4677(4) 0.0822(8) 0.091(3) Uani 1 1 d .
H1 H 0.3072 0.494 0.1072 0.109 Uiso 1 1 calc R
P1 P -0.0119(4) 0.12520(16) 0.0607(3) 0.0970(11) Uani 1 1 d .
P2 P 0.3750(4) 0.12832(18) 0.2907(3) 0.1107(14) Uani 1 1 d .
Pt1 Pt 0.18184(6) 0.11987(2) 0.17527(4) 0.0879(3) Uani 1 1 d .
C14 C 0.0630(19) 0.1528(9) -0.1872(15) 0.1517(18) Uani 1 1 d .
H14A H -0.0165 0.161 -0.2402 0.182 Uiso 1 1 calc R
H14B H 0.1004 0.1892 -0.1598 0.182 Uiso 1 1 calc R
C15 C 0.1315(19) 0.1275(8) -0.2332(16) 0.1517(18) Uani 1 1 d .
H15A H 0.1403 0.1537 -0.2811 0.228 Uiso 1 1 calc R
H15B H 0.0914 0.0936 -0.268 0.228 Uiso 1 1 calc R
H15C H 0.2102 0.1179 -0.1822 0.228 Uiso 1 1 calc R
C26 C 0.5319(18) 0.1751(9) 0.0918(14) 0.1517(18) Uani 1 1 d .
H26A H 0.5198 0.2155 0.0987 0.182 Uiso 1 1 calc R
H26B H 0.6173 0.167 0.1311 0.182 Uiso 1 1 calc R
C18 C -0.1377(18) 0.2237(8) 0.2350(15) 0.1517(18) Uani 1 1 d D
H18A H -0.0757 0.253 0.2508 0.182 Uiso 1 1 calc R
H18B H -0.2116 0.2383 0.1818 0.182 Uiso 1 1 calc R
C19 C -0.1594(17) 0.2120(9) 0.3243(13) 0.1517(18) Uani 1 1 d .
H19A H -0.1849 0.2463 0.3462 0.228 Uiso 1 1 calc R
H19B H -0.086 0.1982 0.3775 0.228 Uiso 1 1 calc R
H19C H -0.2218 0.1836 0.3085 0.228 Uiso 1 1 calc R

loop_
_atom_site_aniso_label
_atom_site_aniso_U_11
_atom_site_aniso_U_22
_atom_site_aniso_U_33
_atom_site_aniso_U_23
_atom_site_aniso_U_13
_atom_site_aniso_U_12
C1 0.106(10) 0.054(7) 0.120(11) 0.014(7) 0.049(9) 0.013(7)
C2 0.101(11) 0.100(11) 0.111(11) 0.003(9) 0.050(9) -0.007(9)
C3 0.106(11) 0.089(10) 0.096(10) 0.010(8) 0.042(9) -0.007(8)
C4 0.128(13) 0.080(9) 0.120(12) 0.017(8) 0.069(10) 0.003(9)
C5 0.148(14) 0.095(11) 0.098(10) 0.029(8) 0.083(10) 0.007(9)
C6 0.104(10) 0.067(8) 0.094(10) 0.006(7) 0.044(8) 0.001(7)
C7 0.135(14) 0.083(9) 0.108(11) 0.004(8) 0.057(10) 0.001(9)
C8 0.088(10) 0.088(10) 0.128(12) 0.000(9) 0.063(9) -0.006(8)
C9 0.106(11) 0.076(8) 0.100(10) 0.005(7) 0.057(9) -0.006(8)
C10 0.122(13) 0.075(9) 0.095(11) 0.001(8) 0.047(10) 0.001(8)
C11 0.110(12) 0.103(11) 0.085(9) 0.006(8) 0.056(9) -0.016(9)
C12 0.146(4) 0.162(5) 0.153(4) 0.014(3) 0.068(3) 0.002(3)
C13 0.146(4) 0.162(5) 0.153(4) 0.014(3) 0.068(3) 0.002(3)
C16 0.146(4) 0.162(5) 0.153(4) 0.014(3) 0.068(3) 0.002(3)
C17 0.146(4) 0.162(5) 0.153(4) 0.014(3) 0.068(3) 0.002(3)
C20 0.146(4) 0.162(5) 0.153(4) 0.014(3) 0.068(3) 0.002(3)
C21 0.146(4) 0.162(5) 0.153(4) 0.014(3) 0.068(3) 0.002(3)
C22 0.146(4) 0.162(5) 0.153(4) 0.014(3) 0.068(3) 0.002(3)
C23 0.146(4) 0.162(5) 0.153(4) 0.014(3) 0.068(3) 0.002(3)
C24 0.146(4) 0.162(5) 0.153(4) 0.014(3) 0.068(3) 0.002(3)
C25 0.146(4) 0.162(5) 0.153(4) 0.014(3) 0.068(3) 0.002(3)
C27 0.146(4) 0.162(5) 0.153(4) 0.014(3) 0.068(3) 0.002(3)
C28 0.146(4) 0.162(5) 0.153(4) 0.014(3) 0.068(3) 0.002(3)
C29 0.146(4) 0.162(5) 0.153(4) 0.014(3) 0.068(3) 0.002(3)
C30 0.146(4) 0.162(5) 0.153(4) 0.014(3) 0.068(3) 0.002(3)
C31 0.25(3) 0.23(3) 0.16(2) 0.090(19) 0.09(2) 0.09(2)
C32 0.23(3) 0.143(19) 0.132(17) -0.003(14) 0.047(17) 0.013(18)
C33 0.33(4) 0.26(2) 0.203(19) 0.044(18) 0.08(2) 0.06(2)
C34 0.33(4) 0.26(2) 0.203(19) 0.044(18) 0.08(2) 0.06(2)
C35 0.33(4) 0.26(2) 0.203(19) 0.044(18) 0.08(2) 0.06(2)
Cl1 0.120(3) 0.091(2) 0.117(3) 0.018(2) 0.059(2) 0.002(2)
F1 0.151(8) 0.112(6) 0.096(6) -0.002(5) 0.059(5) -0.020(6)
F2 0.127(7) 0.124(7) 0.094(5) -0.019(5) 0.038(5) -0.025(6)
N1 0.112(9) 0.064(6) 0.127(9) -0.005(6) 0.079(7) -0.013(6)
P1 0.107(3) 0.092(3) 0.100(3) 0.007(2) 0.051(2) 0.000(2)
P2 0.123(3) 0.105(3) 0.100(3) 0.006(2) 0.041(2) -0.009(3)
Pt1 0.1029(5) 0.0795(4) 0.0910(5) 0.0058(3) 0.0495(3) -0.0065(4)
C14 0.146(4) 0.162(5) 0.153(4) 0.014(3) 0.068(3) 0.002(3)
C15 0.146(4) 0.162(5) 0.153(4) 0.014(3) 0.068(3) 0.002(3)
C26 0.146(4) 0.162(5) 0.153(4) 0.014(3) 0.068(3) 0.002(3)
C18 0.146(4) 0.162(5) 0.153(4) 0.014(3) 0.068(3) 0.002(3)
C19 0.146(4) 0.162(5) 0.153(4) 0.014(3) 0.068(3) 0.002(3)

loop_
_atom_type_symbol
_atom_type_description
_atom_type_scat_dispersion_real
_atom_type_scat_dispersion_imag
_atom_type_scat_source
C C 0.018 0.009 'International Tables Vol C Tables 4.2.6.8 and 6.1.1.4'
H H 0 0 'International Tables Vol C Tables 4.2.6.8 and 6.1.1.4'
Cl Cl 0.364 0.702 'International Tables Vol C Tables 4.2.6.8 and 6.1.1.4'
F F 0.073 0.053 'International Tables Vol C Tables 4.2.6.8 and 6.1.1.4'
N N 0.031 0.018 'International Tables Vol C Tables 4.2.6.8 and 6.1.1.4'
P P 0.296 0.433 'International Tables Vol C Tables 4.2.6.8 and 6.1.1.4'
Pt Pt -4.593 6.926 'International Tables Vol C Tables 4.2.6.8 and 6.1.1.4'

loop_
_geom_angle_atom_site_label_1
_geom_angle_atom_site_label_2
_geom_angle_atom_site_label_3
_geom_angle
_geom_angle_site_symmetry_1
C2 C1 Pt1 178.6(15) .
C1 C2 C3 174.8(17) .
C8 C3 C4 117.3(14) .
C8 C3 C2 123.6(15) .
C4 C3 C2 118.7(15) .
C5 C4 C3 121.9(15) .
C6 C5 C4 120.2(14) .
C5 C6 N1 125.5(14) .
C5 C6 C7 118.2(13) .
N1 C6 C7 116.3(13) .
C8 C7 C6 120.7(15) .
C3 C8 C7 121.6(14) .
C11 C9 N1 122.6(14) .
C11 C9 C10 111.1(13) .
N1 C9 C10 126.3(14) .
C11 C10 C9 124.9(15) 3_665
C11 C10 F2 117.2(14) 3_665
C9 C10 F2 117.9(15) .
C10 C11 F1 119.1(14) 3_665
C10 C11 C9 124.0(14) 3_665
F1 C11 C9 116.9(13) .
C13 C12 P1 119.4(16) .
C12 C13 C14 118.0(19) .
C17 C16 P1 115.1(14) .
C16 C17 C18 113.3(17) .
C21 C20 P1 116.8(14) .
C22 C21 C20 109.7(17) .
C23 C22 C21 115.5(18) .
C25 C24 P2 112.3(15) .
C24 C25 C26 111.9(18) .
C29 C28 P2 114.8(14) .
C28 C29 C30 107.7(17) .
C29 C30 C31 106.0(16) .
C33 C32 P2 108(2) .
C32 C33 C34 121(4) .
C33 C34 C35 122(4) .
C9 N1 C6 122.8(12) .
C12 P1 C16 102.2(10) .
C12 P1 C20 110.2(10) .
C16 P1 C20 104.9(11) .
C12 P1 Pt1 112.3(7) .
C16 P1 Pt1 110.2(7) .
C20 P1 Pt1 116.0(6) .
C32 P2 C24 104.0(12) .
C32 P2 C28 102.5(11) .
C24 P2 C28 103.2(10) .
C32 P2 Pt1 111.7(9) .
C24 P2 Pt1 114.5(7) .
C28 P2 Pt1 119.3(7) .
C1 Pt1 P1 86.7(4) .
C1 Pt1 P2 85.4(4) .
P1 Pt1 P2 171.74(15) .
C1 Pt1 Cl1 179.3(5) .
P1 Pt1 Cl1 93.79(14) .
P2 Pt1 Cl1 94.05(15) .
C15 C14 C13 119.4(19) .
C27 C26 C25 115.8(18) .
C19 C18 C17 112.1(17) .

loop_
_geom_bond_atom_site_label_1
_geom_bond_atom_site_label_2
_geom_bond_distance
_geom_bond_site_symmetry_2
C1 C2 1.225(18) .
C1 Pt1 1.887(13) .
C2 C3 1.48(2) .
C3 C8 1.357(19) .
C3 C4 1.42(2) .
C4 C5 1.374(18) .
C5 C6 1.366(19) .
C6 N1 1.407(16) .
C6 C7 1.43(2) .
C7 C8 1.37(2) .
C9 C11 1.379(19) .
C9 N1 1.380(17) .
C9 C10 1.383(19) .
C10 C11 1.363(19) 3_665
C10 F2 1.391(16) .
C11 C10 1.363(19) 3_665
C11 F1 1.378(15) .
C12 C13 1.43(3) .
C12 P1 1.76(2) .
C13 C14 1.55(3) .
C16 C17 1.52(2) .
C16 P1 1.80(2) .
C17 C18 1.573(16) .
C20 C21 1.54(3) .
C20 P1 1.83(2) .
C21 C22 1.54(2) .
C22 C23 1.46(2) .
C24 C25 1.48(3) .
C24 P2 1.85(2) .
C25 C26 1.63(3) .
C27 C26 1.43(2) .
C28 C29 1.53(2) .
C28 P2 1.85(2) .
C29 C30 1.57(2) .
C30 C31 1.61(3) .
C32 C33 1.45(4) .
C32 P2 1.77(2) .
C33 C34 1.482(19) .
C34 C35 1.49(4) .
Cl1 Pt1 2.339(4) .
P1 Pt1 2.292(4) .
P2 Pt1 2.297(5) .
C14 C15 1.41(3) .
C18 C19 1.47(2) .

loop_
_geom_torsion_atom_site_label_1
_geom_torsion_atom_site_label_2
_geom_torsion_atom_site_label_3
_geom_torsion_atom_site_label_4
_geom_torsion
_geom_torsion_site_symmetry_4
Pt1 C1 C2 C3 -4E1(8) .
C1 C2 C3 C8 -121(19) .
C1 C2 C3 C4 5E1(2) .
C8 C3 C4 C5 -3(2) .
C2 C3 C4 C5 -175.1(14) .
C3 C4 C5 C6 3(2) .
C4 C5 C6 N1 175.7(14) .
C4 C5 C6 C7 -4(2) .
C5 C6 C7 C8 4(2) .
N1 C6 C7 C8 -175.8(13) .
C4 C3 C8 C7 3(2) .
C2 C3 C8 C7 174.7(14) .
C6 C7 C8 C3 -3(2) .
C11 C9 C10 C11 1(2) 3_665
N1 C9 C10 C11 179.9(14) 3_665
C11 C9 C10 F2 -177.4(12) .
N1 C9 C10 F2 1(2) .
N1 C9 C11 C10 -179.9(14) 3_665
C10 C9 C11 C10 -1(2) 3_665
N1 C9 C11 F1 2(2) .
C10 C9 C11 F1 -179.9(12) .
P1 C12 C13 C14 -161.6(16) .
P1 C16 C17 C18 166.6(14) .
P1 C20 C21 C22 -173.2(15) .
C20 C21 C22 C23 75(2) .
P2 C24 C25 C26 171.7(14) .
P2 C28 C29 C30 -175.2(14) .
C28 C29 C30 C31 172.5(17) .
P2 C32 C33 C34 -111(4) .
C32 C33 C34 C35 -170(3) .
C11 C9 N1 C6 -121.7(15) .
C10 C9 N1 C6 60(2) .
C5 C6 N1 C9 -6(2) .
C7 C6 N1 C9 173.5(13) .
C13 C12 P1 C16 170.6(19) .
C13 C12 P1 C20 -78(2) .
C13 C12 P1 Pt1 53(2) .
C17 C16 P1 C12 179.5(16) .
C17 C16 P1 C20 64.5(18) .
C17 C16 P1 Pt1 -60.9(17) .
C21 C20 P1 C12 -61.3(19) .
C21 C20 P1 C16 48.0(18) .
C21 C20 P1 Pt1 169.8(13) .
C33 C32 P2 C24 -169(2) .
C33 C32 P2 C28 -62(2) .
C33 C32 P2 Pt1 67(2) .
C25 C24 P2 C32 -162.3(16) .
C25 C24 P2 C28 91.1(17) .
C25 C24 P2 Pt1 -40.2(18) .
C29 C28 P2 C32 -163.7(18) .
C29 C28 P2 C24 -55.9(17) .
C29 C28 P2 Pt1 72.4(17) .
C2 C1 Pt1 P1 -11E1(7) .
C2 C1 Pt1 P2 7E1(7) .
C2 C1 Pt1 Cl1 11E1(7) .
C12 P1 Pt1 C1 56.3(10) .
C16 P1 Pt1 C1 -56.9(9) .
C20 P1 Pt1 C1 -175.8(9) .
C12 P1 Pt1 P2 74.1(14) .
C16 P1 Pt1 P2 -39.1(14) .
C20 P1 Pt1 P2 -158.0(13) .
C12 P1 Pt1 Cl1 -124.1(9) .
C16 P1 Pt1 Cl1 122.6(7) .
C20 P1 Pt1 Cl1 3.8(8) .
C32 P2 Pt1 C1 67.1(10) .
C24 P2 Pt1 C1 -50.7(9) .
C28 P2 Pt1 C1 -173.6(9) .
C32 P2 Pt1 P1 49.2(15) .
C24 P2 Pt1 P1 -68.6(15) .
C28 P2 Pt1 P1 168.5(12) .
C32 P2 Pt1 Cl1 -112.5(9) .
C24 P2 Pt1 Cl1 129.7(8) .
C28 P2 Pt1 Cl1 6.8(8) .
C12 C13 C14 C15 178(2) .
C24 C25 C26 C27 -172.4(18) .
C16 C17 C18 C19 172.0(17) .
